data_7050806
loop_
_publ_author_name
'Gardner, Stuart'
'Motevalli, Majid'
'Shastri, Kirtida'
'Sullivan, Alice C.'
'Wyatt, Peter B.'

_publ_section_title
;
 Synthetic and structural chemistry of enantiomerically pure
 1-phenyl-2-carboxyethylphosphonic acid and its derivativesElectronic
 supplementary information (ESI) available: Tables S1--6. See
 http://www.rsc.org/suppdata/nj/b1/b111244a/
;
_journal_issue 4
_journal_name_full 'New Journal of Chemistry'
_journal_page_first 433
_journal_paper_doi 10.1039/b111244a
_journal_volume 26
_journal_year 2002
_chemical_formula_sum 'C17 H24 N O6 P'
_chemical_formula_weight 369.34
_space_group_IT_number 4
_symmetry_space_group_name_Hall 'P 2yb'
_symmetry_space_group_name_H-M 'P 1 21 1'
_atom_sites_solution_hydrogens geom
_atom_sites_solution_primary direct
_atom_sites_solution_secondary difmap
_audit_creation_method SHELXL-97
_cell_angle_alpha 90.00
_cell_angle_beta 93.872(3)
_cell_angle_gamma 90.00
_cell_formula_units_Z 4
_cell_length_a 7.3857(2)
_cell_length_b 25.4539(10)
_cell_length_c 9.5109(4)
_cell_measurement_temperature 120(2)
_cell_volume 1783.92(11)
_computing_structure_refinement 'SHELXL-97 (Sheldrick, 1997)'
_diffrn_ambient_temperature 120(2)
_diffrn_measured_fraction_theta_full 0.974
_diffrn_measured_fraction_theta_max 0.974
_diffrn_radiation_monochromator graphite
_diffrn_radiation_source 'fine-focus sealed tube'
_diffrn_radiation_type MoK\a
_diffrn_radiation_wavelength 0.71073
_diffrn_reflns_av_R_equivalents 0.0518
_diffrn_reflns_av_sigmaI/netI 0.1440
_diffrn_reflns_limit_h_max 6
_diffrn_reflns_limit_h_min -9
_diffrn_reflns_limit_k_max 29
_diffrn_reflns_limit_k_min -31
_diffrn_reflns_limit_l_max 11
_diffrn_reflns_limit_l_min -9
_diffrn_reflns_number 7503
_diffrn_reflns_theta_full 26.03
_diffrn_reflns_theta_max 26.03
_diffrn_reflns_theta_min 3.19
_exptl_absorpt_coefficient_mu 0.187
_exptl_absorpt_correction_T_max 0.9963
_exptl_absorpt_correction_T_min 0.9889
_exptl_crystal_density_diffrn 1.375
_exptl_crystal_density_method 'not measured'
_exptl_crystal_F_000 784
_exptl_crystal_size_max 0.06
_exptl_crystal_size_mid 0.04
_exptl_crystal_size_min 0.02
_refine_diff_density_max 0.308
_refine_diff_density_min -0.434
_refine_diff_density_rms 0.067
_refine_ls_abs_structure_details 'Flack H D (1983), Acta Cryst. A39, 876-881'
_refine_ls_abs_structure_Flack 0.21(19)
_refine_ls_extinction_method none
_refine_ls_goodness_of_fit_ref 0.974
_refine_ls_hydrogen_treatment mixed
_refine_ls_matrix_type full
_refine_ls_number_parameters 472
_refine_ls_number_reflns 5690
_refine_ls_number_restraints 19
_refine_ls_restrained_S_all 0.973
_refine_ls_R_factor_all 0.1234
_refine_ls_R_factor_gt 0.0587
_refine_ls_shift/su_max 0.008
_refine_ls_shift/su_mean 0.001
_refine_ls_structure_factor_coef Fsqd
_refine_ls_weighting_details 'calc w=1/[\s^2^(Fo^2^)+(0.0000P)^2^+0.0000P] where P=(Fo^2^+2Fc^2^)/3'
_refine_ls_weighting_scheme calc
_refine_ls_wR_factor_gt 0.0966
_refine_ls_wR_factor_ref 0.1166
_reflns_number_gt 3504
_reflns_number_total 5690
_reflns_threshold_expression >2sigma(I)
_cod_data_source_file b111244a.txt
_cod_data_source_block asc0021
_cod_database_code 7050806

loop_
_symmetry_equiv_pos_as_xyz
'x, y, z'
'-x, y+1/2, -z'

loop_
_atom_site_label
_atom_site_type_symbol
_atom_site_fract_x
_atom_site_fract_y
_atom_site_fract_z
_atom_site_U_iso_or_equiv
_atom_site_adp_type
_atom_site_occupancy
_atom_site_symmetry_multiplicity
_atom_site_calc_flag
_atom_site_refinement_flags
_atom_site_disorder_assembly
_atom_site_disorder_group
P1 P -0.0106(3) -0.07297(8) 0.4350(2) 0.0196(5) Uani 1 1 d . . .
P2 P 0.0048(3) 0.00304(8) 0.06397(18) 0.0178(5) Uani 1 1 d . . .
O1 O -0.5436(7) -0.1010(2) 0.4493(5) 0.0243(15) Uani 1 1 d . . .
H1 H -0.6377 -0.0865 0.4133 0.036 Uiso 1 1 calc R . .
O2 O -0.4720(7) -0.1067(2) 0.2224(5) 0.0263(14) Uani 1 1 d . . .
O3 O 0.0115(7) -0.0812(2) 0.5897(4) 0.0234(14) Uani 1 1 d . . .
O4 O 0.1600(6) -0.0569(2) 0.3643(5) 0.0207(14) Uani 1 1 d . . .
O5 O -0.1656(6) -0.0308(2) 0.4046(5) 0.0202(13) Uani 1 1 d . . .
H5 H -0.1988 -0.0311 0.3183 0.030 Uiso 1 1 calc R . .
O6 O 0.4595(7) 0.0320(2) 0.2670(5) 0.0240(14) Uani 1 1 d . . .
O7 O 0.5334(7) 0.0306(2) 0.0439(5) 0.0256(15) Uani 1 1 d . . .
H7 H 0.6303 0.0176 0.0799 0.038 Uiso 1 1 calc R . .
O8 O -0.0161(6) 0.0131(2) -0.0914(4) 0.0183(13) Uani 1 1 d . . .
O9 O -0.1651(6) -0.0128(2) 0.1320(5) 0.0198(14) Uani 1 1 d . . .
O10 O 0.1580(7) -0.0394(2) 0.0937(5) 0.0211(13) Uani 1 1 d . . .
H10 H 0.1514 -0.0516 0.1752 0.032 Uiso 1 1 calc R . .
O11 O -0.2512(7) -0.0488(2) -0.2441(5) 0.0266(15) Uani 1 1 d DU . .
O12 O -0.7516(7) -0.0175(2) -0.2593(5) 0.0221(14) Uani 1 1 d DU . .
N1 N -0.5246(8) -0.0851(3) -0.0818(6) 0.0243(18) Uani 1 1 d . . .
H1A H -0.6021 -0.0579 -0.1020 0.036 Uiso 1 1 calc R . .
H1B H -0.4106 -0.0758 -0.1028 0.036 Uiso 1 1 calc R . .
H1C H -0.5246 -0.0931 0.0115 0.036 Uiso 1 1 calc R . .
N2 N 0.5145(8) 0.0159(3) 0.5667(5) 0.0213(17) Uani 1 1 d . . .
H2A H 0.4276 0.0127 0.6295 0.032 Uiso 1 1 calc R . .
H2B H 0.6086 -0.0060 0.5915 0.032 Uiso 1 1 calc R . .
H2C H 0.4667 0.0074 0.4790 0.032 Uiso 1 1 calc R . .
C1 C -0.7638(11) -0.1516(4) -0.1213(8) 0.032(2) Uani 1 1 d . . .
H1A' H -0.8101 -0.1794 -0.1850 0.048 Uiso 1 1 calc R . .
H1B' H -0.8508 -0.1224 -0.1236 0.048 Uiso 1 1 calc R . .
H1C' H -0.7471 -0.1654 -0.0251 0.048 Uiso 1 1 calc R . .
C2 C -0.5846(8) -0.1322(2) -0.1676(6) 0.0270(15) Uani 1 1 d . . .
H2 H -0.6039 -0.1206 -0.2681 0.032 Uiso 1 1 calc R . .
C3 C -0.4399(11) -0.1744(3) -0.1608(8) 0.026(2) Uani 1 1 d . . .
C4 C -0.4282(12) -0.2047(4) -0.2795(8) 0.028(2) Uani 1 1 d . . .
H4 H -0.5062 -0.1976 -0.3608 0.034 Uiso 1 1 calc R . .
C5 C -0.3062(12) -0.2450(4) -0.2822(9) 0.034(2) Uani 1 1 d . . .
H5' H -0.3007 -0.2661 -0.3641 0.041 Uiso 1 1 calc R . .
C6 C -0.1892(12) -0.2548(4) -0.1629(9) 0.035(2) Uani 1 1 d . . .
H6 H -0.1023 -0.2823 -0.1635 0.042 Uiso 1 1 calc R . .
C7 C -0.2012(11) -0.2251(4) -0.0485(9) 0.029(2) Uani 1 1 d . . .
H7' H -0.1232 -0.2325 0.0326 0.035 Uiso 1 1 calc R . .
C8 C -0.3221(11) -0.1842(3) -0.0434(8) 0.030(2) Uani 1 1 d . . .
H8 H -0.3251 -0.1630 0.0387 0.036 Uiso 1 1 calc R . .
C9 C -0.4406(10) -0.1163(3) 0.3482(8) 0.021(2) Uani 1 1 d . . .
C10 C -0.2770(11) -0.1484(3) 0.4058(7) 0.023(2) Uani 1 1 d . . .
H10A H -0.2660 -0.1447 0.5096 0.028 Uiso 1 1 calc R . .
H10B H -0.3002 -0.1859 0.3838 0.028 Uiso 1 1 calc R . .
C11 C -0.0966(11) -0.1328(3) 0.3483(7) 0.018(2) Uani 1 1 d . . .
H11 H -0.1176 -0.1256 0.2451 0.021 Uiso 1 1 calc R . .
C12 C 0.0432(11) -0.1753(3) 0.3686(8) 0.023(2) Uani 1 1 d . . .
C13 C 0.0622(12) -0.2059(4) 0.4882(9) 0.026(2) Uani 1 1 d . . .
H13 H -0.0159 -0.2003 0.5622 0.032 Uiso 1 1 calc R . .
C14 C 0.1932(11) -0.2447(4) 0.5023(9) 0.027(2) Uani 1 1 d . . .
H14 H 0.2037 -0.2655 0.5853 0.032 Uiso 1 1 calc R . .
C15 C 0.3097(12) -0.2533(4) 0.3959(9) 0.033(2) Uani 1 1 d . . .
H15 H 0.3994 -0.2800 0.4067 0.039 Uiso 1 1 calc R . .
C16 C 0.2963(12) -0.2238(4) 0.2761(9) 0.031(2) Uani 1 1 d . . .
H16 H 0.3754 -0.2298 0.2030 0.038 Uiso 1 1 calc R . .
C17 C 0.1636(11) -0.1843(4) 0.2627(8) 0.025(2) Uani 1 1 d . . .
H17 H 0.1548 -0.1632 0.1802 0.030 Uiso 1 1 calc R . .
C18 C 0.7630(11) 0.0761(3) 0.6521(8) 0.030(2) Uani 1 1 d . . .
H18A H 0.7998 0.1131 0.6596 0.044 Uiso 1 1 calc R . .
H18B H 0.8550 0.0562 0.6051 0.044 Uiso 1 1 calc R . .
H18C H 0.7509 0.0618 0.7466 0.044 Uiso 1 1 calc R . .
C19 C 0.5820(7) 0.0721(2) 0.5666(6) 0.0229(14) Uani 1 1 d . . .
H19 H 0.6040 0.0813 0.4670 0.027 Uiso 1 1 calc R . .
C20 C 0.4382(10) 0.1084(3) 0.6127(8) 0.0233(19) Uani 1 1 d . . .
C21 C 0.4375(11) 0.1294(4) 0.7482(7) 0.027(2) Uani 1 1 d . . .
H21 H 0.5278 0.1187 0.8182 0.033 Uiso 1 1 calc R . .
C22 C 0.3096(11) 0.1650(4) 0.7820(8) 0.033(2) Uani 1 1 d . . .
H22 H 0.3134 0.1790 0.8748 0.040 Uiso 1 1 calc R . .
C23 C 0.1747(12) 0.1812(4) 0.6842(8) 0.025(2) Uani 1 1 d . . .
H23 H 0.0876 0.2064 0.7094 0.030 Uiso 1 1 calc R . .
C24 C 0.1663(11) 0.1603(4) 0.5469(9) 0.030(2) Uani 1 1 d . . .
H24 H 0.0718 0.1700 0.4791 0.036 Uiso 1 1 calc R . .
C25 C 0.3008(11) 0.1250(3) 0.5134(7) 0.030(2) Uani 1 1 d . . .
H25 H 0.2996 0.1117 0.4200 0.036 Uiso 1 1 calc R . .
C26 C 0.4279(11) 0.0437(3) 0.1445(8) 0.019(2) Uani 1 1 d . . .
C27 C 0.2758(10) 0.0781(3) 0.0926(8) 0.023(2) Uani 1 1 d . . .
H27A H 0.2636 0.0766 -0.0116 0.028 Uiso 1 1 calc R . .
H27B H 0.3041 0.1148 0.1203 0.028 Uiso 1 1 calc R . .
C28 C 0.0927(10) 0.0620(3) 0.1512(8) 0.020(2) Uani 1 1 d . . .
H28 H 0.1157 0.0540 0.2538 0.024 Uiso 1 1 calc R . .
C29 C -0.0495(10) 0.1053(3) 0.1362(7) 0.0159(19) Uani 1 1 d . . .
C30 C -0.0757(11) 0.1340(4) 0.0106(8) 0.023(2) Uani 1 1 d . . .
H30 H -0.0017 0.1272 -0.0653 0.027 Uiso 1 1 calc R . .
C31 C -0.2103(11) 0.1727(4) -0.0034(9) 0.030(2) Uani 1 1 d . . .
H31 H -0.2256 0.1923 -0.0883 0.036 Uiso 1 1 calc R . .
C32 C -0.3205(11) 0.1825(4) 0.1038(9) 0.028(2) Uani 1 1 d . . .
H32 H -0.4120 0.2088 0.0946 0.034 Uiso 1 1 calc R . .
C33 C -0.2942(11) 0.1527(4) 0.2279(8) 0.028(2) Uani 1 1 d . . .
H33 H -0.3706 0.1587 0.3028 0.034 Uiso 1 1 calc R . .
C34 C -0.1621(11) 0.1156(3) 0.2431(8) 0.022(2) Uani 1 1 d . . .
H34 H -0.1469 0.0965 0.3288 0.026 Uiso 1 1 calc R . .
H0W1 H -0.167(8) -0.063(2) -0.311(6) 0.078(11) Uiso 1 1 d D . .
H0W2 H -0.176(9) -0.029(3) -0.178(6) 0.078(11) Uiso 1 1 d D . .
H0W3 H -0.822(9) 0.005(2) -0.219(7) 0.078(11) Uiso 1 1 d D . .
H0W4 H -0.822(10) -0.041(3) -0.297(8) 0.078(11) Uiso 1 1 d D . .

loop_
_atom_site_aniso_label
_atom_site_aniso_U_11
_atom_site_aniso_U_22
_atom_site_aniso_U_33
_atom_site_aniso_U_23
_atom_site_aniso_U_13
_atom_site_aniso_U_12
P1 0.0172(13) 0.0216(15) 0.0202(11) -0.0002(11) 0.0020(9) 0.0004(10)
P2 0.0188(13) 0.0179(14) 0.0169(11) 0.0022(10) 0.0018(9) 0.0033(10)
O1 0.019(3) 0.036(4) 0.017(3) -0.002(3) -0.003(2) 0.004(3)
O2 0.025(3) 0.032(4) 0.021(3) 0.003(3) 0.001(2) -0.006(3)
O3 0.022(4) 0.028(4) 0.020(3) 0.003(3) 0.003(2) 0.005(3)
O4 0.012(3) 0.028(4) 0.023(3) 0.004(3) 0.005(2) 0.001(3)
O5 0.017(3) 0.028(4) 0.016(3) 0.000(3) -0.001(2) 0.005(3)
O6 0.021(3) 0.033(4) 0.018(3) -0.001(3) -0.001(2) 0.003(3)
O7 0.013(3) 0.040(4) 0.024(3) 0.000(3) 0.002(2) 0.007(3)
O8 0.015(3) 0.021(4) 0.019(3) -0.001(3) -0.003(2) 0.000(2)
O9 0.019(3) 0.021(4) 0.019(3) 0.004(3) 0.004(2) -0.001(3)
O10 0.027(3) 0.015(3) 0.022(3) 0.006(3) 0.006(2) 0.003(3)
O11 0.032(4) 0.027(4) 0.021(3) -0.004(3) 0.002(2) 0.000(3)
O12 0.017(3) 0.024(4) 0.025(3) -0.005(3) 0.003(2) -0.001(3)
N1 0.022(4) 0.026(5) 0.025(3) 0.004(3) 0.008(3) 0.002(3)
N2 0.021(4) 0.021(4) 0.021(3) -0.004(3) -0.002(3) 0.003(3)
C1 0.022(5) 0.040(6) 0.036(4) 0.002(4) 0.010(3) 0.002(4)
C2 0.031(4) 0.030(4) 0.021(3) -0.007(3) 0.001(3) 0.009(3)
C3 0.025(4) 0.017(4) 0.036(5) -0.002(4) 0.002(3) 0.000(3)
C4 0.026(5) 0.029(5) 0.029(4) 0.003(4) -0.001(3) -0.008(4)
C5 0.033(6) 0.023(5) 0.048(5) -0.007(4) 0.017(4) 0.003(4)
C6 0.026(5) 0.030(6) 0.050(5) 0.003(5) 0.003(4) 0.003(4)
C7 0.030(5) 0.029(5) 0.028(4) 0.002(4) -0.006(3) 0.005(4)
C8 0.037(5) 0.026(5) 0.025(4) -0.004(4) 0.002(3) 0.003(4)
C9 0.013(5) 0.025(5) 0.026(5) -0.002(4) 0.001(3) -0.004(4)
C10 0.040(6) 0.012(5) 0.018(4) 0.008(4) 0.008(4) 0.003(4)
C11 0.025(5) 0.014(5) 0.014(4) 0.000(4) 0.002(3) 0.002(4)
C12 0.018(5) 0.020(5) 0.029(5) -0.008(5) 0.001(4) -0.003(4)
C13 0.027(5) 0.020(5) 0.032(5) -0.004(5) 0.002(4) 0.000(4)
C14 0.030(5) 0.015(5) 0.035(5) 0.008(4) -0.001(4) 0.002(4)
C15 0.023(6) 0.028(6) 0.046(6) -0.014(5) -0.008(4) 0.001(4)
C16 0.030(6) 0.024(6) 0.041(6) -0.019(5) 0.005(4) 0.001(5)
C17 0.023(5) 0.030(6) 0.022(4) -0.004(4) -0.004(4) -0.005(5)
C18 0.034(5) 0.018(4) 0.036(4) -0.001(4) -0.001(3) -0.001(4)
C19 0.028(4) 0.019(3) 0.021(3) 0.002(3) -0.001(3) 0.000(3)
C20 0.016(4) 0.018(4) 0.036(4) -0.009(4) 0.002(3) -0.005(3)
C21 0.021(4) 0.029(5) 0.031(4) 0.008(4) -0.002(3) -0.002(4)
C22 0.039(6) 0.046(6) 0.015(4) -0.006(4) 0.004(4) -0.002(5)
C23 0.036(5) 0.013(4) 0.028(4) 0.003(4) 0.017(4) 0.008(4)
C24 0.022(4) 0.028(5) 0.040(5) 0.010(4) -0.006(3) 0.007(4)
C25 0.036(5) 0.032(5) 0.022(4) -0.003(4) 0.002(3) -0.007(4)
C26 0.022(5) 0.013(5) 0.021(5) 0.001(4) -0.005(3) -0.010(4)
C27 0.008(5) 0.029(6) 0.033(5) -0.003(5) -0.003(3) -0.001(4)
C28 0.015(5) 0.028(6) 0.017(4) 0.003(4) -0.002(3) -0.004(4)
C29 0.015(5) 0.016(5) 0.016(4) 0.000(4) -0.001(3) -0.001(4)
C30 0.022(5) 0.028(6) 0.019(4) -0.006(4) 0.003(3) -0.001(4)
C31 0.029(5) 0.027(6) 0.032(5) 0.005(4) -0.014(4) 0.001(4)
C32 0.022(5) 0.021(5) 0.043(5) 0.001(5) 0.007(4) 0.012(4)
C33 0.018(5) 0.034(6) 0.033(5) -0.006(5) 0.002(4) -0.002(5)
C34 0.024(5) 0.014(5) 0.027(4) 0.001(4) 0.002(4) 0.001(4)

loop_
_atom_type_symbol
_atom_type_description
_atom_type_scat_dispersion_real
_atom_type_scat_dispersion_imag
_atom_type_scat_source
C C 0.0033 0.0016 'International Tables Vol C Tables 4.2.6.8 and 6.1.1.4'
H H 0.0000 0.0000 'International Tables Vol C Tables 4.2.6.8 and 6.1.1.4'
N N 0.0061 0.0033 'International Tables Vol C Tables 4.2.6.8 and 6.1.1.4'
O O 0.0106 0.0060 'International Tables Vol C Tables 4.2.6.8 and 6.1.1.4'
P P 0.1023 0.0942 'International Tables Vol C Tables 4.2.6.8 and 6.1.1.4'

loop_
_geom_angle_atom_site_label_1
_geom_angle_atom_site_label_2
_geom_angle_atom_site_label_3
_geom_angle
_geom_angle_site_symmetry_1
_geom_angle_site_symmetry_3
_geom_angle_publ_flag
O3 P1 O4 115.9(3) . . ?
O3 P1 O5 107.9(3) . . ?
O4 P1 O5 110.3(3) . . ?
O3 P1 C11 110.0(4) . . ?
O4 P1 C11 107.3(3) . . ?
O5 P1 C11 104.9(3) . . ?
O8 P2 O9 115.9(3) . . ?
O8 P2 O10 108.6(3) . . ?
O9 P2 O10 110.4(3) . . ?
O8 P2 C28 108.6(4) . . ?
O9 P2 C28 107.9(3) . . ?
O10 P2 C28 104.8(3) . . ?
C9 O1 H1 109.5 . . ?
P1 O5 H5 109.5 . . ?
C26 O7 H7 109.5 . . ?
P2 O10 H10 109.5 . . ?
H0W1 O11 H0W2 105(5) . . ?
H0W3 O12 H0W4 106(5) . . ?
C2 N1 H1A 109.5 . . ?
C2 N1 H1B 109.5 . . ?
H1A N1 H1B 109.5 . . ?
C2 N1 H1C 109.5 . . ?
H1A N1 H1C 109.5 . . ?
H1B N1 H1C 109.5 . . ?
C19 N2 H2A 109.5 . . ?
C19 N2 H2B 109.5 . . ?
H2A N2 H2B 109.5 . . ?
C19 N2 H2C 109.5 . . ?
H2A N2 H2C 109.5 . . ?
H2B N2 H2C 109.5 . . ?
C2 C1 H1A 109.5 . . ?
C2 C1 H1B 109.5 . . ?
H1A C1 H1B 109.5 . . ?
C2 C1 H1C 109.5 . . ?
H1A C1 H1C 109.5 . . ?
H1B C1 H1C 109.5 . . ?
N1 C2 C1 109.6(5) . . ?
N1 C2 C3 111.2(5) . . ?
C1 C2 C3 112.7(6) . . ?
N1 C2 H2 107.7 . . ?
C1 C2 H2 107.7 . . ?
C3 C2 H2 107.7 . . ?
C4 C3 C8 119.1(8) . . ?
C4 C3 C2 116.6(7) . . ?
C8 C3 C2 124.3(7) . . ?
C5 C4 C3 121.0(8) . . ?
C5 C4 H4 119.5 . . ?
C3 C4 H4 119.5 . . ?
C4 C5 C6 119.4(9) . . ?
C4 C5 H5 120.3 . . ?
C6 C5 H5 120.3 . . ?
C7 C6 C5 119.2(9) . . ?
C7 C6 H6 120.4 . . ?
C5 C6 H6 120.4 . . ?
C6 C7 C8 122.5(8) . . ?
C6 C7 H7 118.7 . . ?
C8 C7 H7 118.7 . . ?
C7 C8 C3 118.7(8) . . ?
C7 C8 H8 120.6 . . ?
C3 C8 H8 120.6 . . ?
O2 C9 O1 124.7(7) . . ?
O2 C9 C10 123.2(7) . . ?
O1 C9 C10 112.1(6) . . ?
C11 C10 C9 114.9(6) . . ?
C11 C10 H10A 108.5 . . ?
C9 C10 H10A 108.5 . . ?
C11 C10 H10B 108.5 . . ?
C9 C10 H10B 108.5 . . ?
H10A C10 H10B 107.5 . . ?
C12 C11 C10 112.1(7) . . ?
C12 C11 P1 109.2(6) . . ?
C10 C11 P1 109.9(5) . . ?
C12 C11 H11 108.5 . . ?
C10 C11 H11 108.5 . . ?
P1 C11 H11 108.5 . . ?
C13 C12 C17 117.7(8) . . ?
C13 C12 C11 123.0(7) . . ?
C17 C12 C11 119.2(7) . . ?
C12 C13 C14 121.0(8) . . ?
C12 C13 H13 119.5 . . ?
C14 C13 H13 119.5 . . ?
C13 C14 C15 120.4(8) . . ?
C13 C14 H14 119.8 . . ?
C15 C14 H14 119.8 . . ?
C16 C15 C14 120.5(9) . . ?
C16 C15 H15 119.7 . . ?
C14 C15 H15 119.7 . . ?
C15 C16 C17 118.8(8) . . ?
C15 C16 H16 120.6 . . ?
C17 C16 H16 120.6 . . ?
C16 C17 C12 121.5(8) . . ?
C16 C17 H17 119.2 . . ?
C12 C17 H17 119.2 . . ?
C19 C18 H18A 109.5 . . ?
C19 C18 H18B 109.5 . . ?
H18A C18 H18B 109.5 . . ?
C19 C18 H18C 109.5 . . ?
H18A C18 H18C 109.5 . . ?
H18B C18 H18C 109.5 . . ?
C20 C19 N2 110.1(5) . . ?
C20 C19 C18 114.7(6) . . ?
N2 C19 C18 110.0(5) . . ?
C20 C19 H19 107.3 . . ?
N2 C19 H19 107.3 . . ?
C18 C19 H19 107.3 . . ?
C21 C20 C25 117.3(8) . . ?
C21 C20 C19 123.7(7) . . ?
C25 C20 C19 118.9(7) . . ?
C22 C21 C20 121.2(8) . . ?
C22 C21 H21 119.4 . . ?
C20 C21 H21 119.4 . . ?
C21 C22 C23 121.3(8) . . ?
C21 C22 H22 119.3 . . ?
C23 C22 H22 119.3 . . ?
C22 C23 C24 119.8(8) . . ?
C22 C23 H23 120.1 . . ?
C24 C23 H23 120.1 . . ?
C25 C24 C23 118.0(8) . . ?
C25 C24 H24 121.0 . . ?
C23 C24 H24 121.0 . . ?
C24 C25 C20 122.3(8) . . ?
C24 C25 H25 118.9 . . ?
C20 C25 H25 118.9 . . ?
O6 C26 O7 123.5(8) . . ?
O6 C26 C27 124.0(7) . . ?
O7 C26 C27 112.3(6) . . ?
C26 C27 C28 112.6(7) . . ?
C26 C27 H27A 109.1 . . ?
C28 C27 H27A 109.1 . . ?
C26 C27 H27B 109.1 . . ?
C28 C27 H27B 109.1 . . ?
H27A C27 H27B 107.8 . . ?
C29 C28 C27 112.8(7) . . ?
C29 C28 P2 109.5(5) . . ?
C27 C28 P2 110.4(5) . . ?
C29 C28 H28 108.0 . . ?
C27 C28 H28 108.0 . . ?
P2 C28 H28 108.0 . . ?
C34 C29 C30 118.2(8) . . ?
C34 C29 C28 121.0(7) . . ?
C30 C29 C28 120.8(7) . . ?
C31 C30 C29 120.2(8) . . ?
C31 C30 H30 119.9 . . ?
C29 C30 H30 119.9 . . ?
C32 C31 C30 120.8(8) . . ?
C32 C31 H31 119.6 . . ?
C30 C31 H31 119.6 . . ?
C31 C32 C33 118.1(8) . . ?
C31 C32 H32 120.9 . . ?
C33 C32 H32 120.9 . . ?
C34 C33 C32 121.5(8) . . ?
C34 C33 H33 119.3 . . ?
C32 C33 H33 119.3 . . ?
C33 C34 C29 121.2(8) . . ?
C33 C34 H34 119.4 . . ?
C29 C34 H34 119.4 . . ?

loop_
_geom_bond_atom_site_label_1
_geom_bond_atom_site_label_2
_geom_bond_distance
_geom_bond_site_symmetry_2
_geom_bond_publ_flag
P1 O3 1.484(5) . ?
P1 O4 1.524(5) . ?
P1 O5 1.581(5) . ?
P1 C11 1.825(8) . ?
P2 O8 1.497(5) . ?
P2 O9 1.504(5) . ?
P2 O10 1.577(5) . ?
P2 C28 1.813(9) . ?
O1 C9 1.325(9) . ?
O1 H1 0.8400 . ?
O2 C9 1.228(8) . ?
O5 H5 0.8400 . ?
O6 C26 1.209(8) . ?
O7 C26 1.317(9) . ?
O7 H7 0.8400 . ?
O10 H10 0.8400 . ?
O11 H0W1 0.99(4) . ?
O11 H0W2 0.96(4) . ?
O12 H0W3 0.88(4) . ?
O12 H0W4 0.86(4) . ?
N1 C2 1.499(8) . ?
N1 H1A 0.9100 . ?
N1 H1B 0.9100 . ?
N1 H1C 0.9100 . ?
N2 C19 1.513(8) . ?
N2 H2A 0.9100 . ?
N2 H2B 0.9100 . ?
N2 H2C 0.9100 . ?
C1 C2 1.506(9) . ?
C1 H1A 0.9800 . ?
C1 H1B 0.9800 . ?
C1 H1C 0.9800 . ?
C2 C3 1.513(10) . ?
C2 H2 1.0000 . ?
C3 C4 1.375(11) . ?
C3 C8 1.391(10) . ?
C4 C5 1.367(12) . ?
C4 H4 0.9500 . ?
C5 C6 1.401(11) . ?
C5 H5 0.9500 . ?
C6 C7 1.332(11) . ?
C6 H6 0.9500 . ?
C7 C8 1.375(11) . ?
C7 H7 0.9500 . ?
C8 H8 0.9500 . ?
C9 C10 1.528(11) . ?
C10 C11 1.526(10) . ?
C10 H10A 0.9900 . ?
C10 H10B 0.9900 . ?
C11 C12 1.500(11) . ?
C11 H11 1.0000 . ?
C12 C13 1.378(11) . ?
C12 C17 1.407(11) . ?
C13 C14 1.382(12) . ?
C13 H13 0.9500 . ?
C14 C15 1.390(10) . ?
C14 H14 0.9500 . ?
C15 C16 1.363(12) . ?
C15 H15 0.9500 . ?
C16 C17 1.403(12) . ?
C16 H16 0.9500 . ?
C17 H17 0.9500 . ?
C18 C19 1.521(9) . ?
C18 H18A 0.9800 . ?
C18 H18B 0.9800 . ?
C18 H18C 0.9800 . ?
C19 C20 1.496(9) . ?
C19 H19 1.0000 . ?
C20 C21 1.395(10) . ?
C20 C25 1.404(10) . ?
C21 C22 1.363(12) . ?
C21 H21 0.9500 . ?
C22 C23 1.380(11) . ?
C22 H22 0.9500 . ?
C23 C24 1.408(11) . ?
C23 H23 0.9500 . ?
C24 C25 1.393(11) . ?
C24 H24 0.9500 . ?
C25 H25 0.9500 . ?
C26 C27 1.482(10) . ?
C27 C28 1.552(9) . ?
C27 H27A 0.9900 . ?
C27 H27B 0.9900 . ?
C28 C29 1.523(11) . ?
C28 H28 1.0000 . ?
C29 C34 1.382(10) . ?
C29 C30 1.403(10) . ?
C30 C31 1.399(12) . ?
C30 H30 0.9500 . ?
C31 C32 1.370(10) . ?
C31 H31 0.9500 . ?
C32 C33 1.405(11) . ?
C32 H32 0.9500 . ?
C33 C34 1.359(11) . ?
C33 H33 0.9500 . ?
C34 H34 0.9500 . ?

loop_
_geom_hbond_atom_site_label_D
_geom_hbond_atom_site_label_H
_geom_hbond_atom_site_label_A
_geom_hbond_distance_DH
_geom_hbond_distance_HA
_geom_hbond_distance_DA
_geom_hbond_angle_DHA
_geom_hbond_site_symmetry_A
O1 H1 O4 0.84 1.71 2.543(7) 171.6 1_455
O5 H5 O9 0.84 1.87 2.633(6) 151.2 .
O7 H7 O9 0.84 1.74 2.575(7) 172.3 1_655
O10 H10 O4 0.84 1.80 2.611(6) 161.7 .
N1 H1A O12 0.91 2.07 2.870(8) 145.8 .
N1 H1B O11 0.91 1.97 2.781(8) 147.7 .
N1 H1C O2 0.91 2.05 2.945(8) 168.7 .
N2 H2A O12 0.91 1.91 2.787(8) 161.1 1_656
N2 H2B O11 0.91 2.12 2.920(8) 146.5 1_656
N2 H2B O5 0.91 2.60 3.141(8) 119.1 1_655
N2 H2C O6 0.91 2.11 2.881(7) 142.0 .
O11 H0W1 O3 0.99(4) 1.73(4) 2.713(7) 169(6) 1_554
O11 H0W2 O8 0.96(4) 1.75(4) 2.696(7) 167(7) .
O12 H0W3 O8 0.88(4) 1.95(5) 2.719(7) 145(6) 1_455
O12 H0W4 O3 0.86(4) 1.88(4) 2.723(8) 167(9) 1_454
